data_1569356
loop_
_publ_author_name
'Wang, Yanhao'
'Jin, Mengting'
'Gu, Mengyue'
'Zhao, Xuewen'
'Xie, Jinan'
'Meng, Guodong'
'Cheng, Yonghong'
'He, Jinjiang'
'Zhang, Jinying'

_publ_section_title
;
 Synthesis of violet phosphorus with large lateral sizes to facilitate
 nano-device fabrications.
;
_journal_issue 29
_journal_name_full Nanoscale
_journal_page_first 12406
_journal_page_last 12412
_journal_paper_doi 10.1039/d3nr01113e
_journal_volume 15
_journal_year 2023
_chemical_formula_sum P
_chemical_formula_weight 650.37
_chemical_name_systematic 'Violet phosphorus'
_space_group_crystal_system monoclinic
_space_group_IT_number 13
_space_group_name_Hall '-P 2yac'
_space_group_name_H-M_alt 'P 1 2/n 1'
_atom_sites_solution_primary dual
_audit_creation_date 2022-01-15
_audit_creation_method
;
Olex2 1.2
(compiled 2018.05.29 svn.r3508 for OlexSys, GUI svn.r5506)
;
_audit_update_record
;
2022-03-21 deposited with the CCDC.	2023-06-29 downloaded from the CCDC.
;
_cell_angle_alpha 90
_cell_angle_beta 97.7270(10)
_cell_angle_gamma 90
_cell_formula_units_Z 84
_cell_length_a 9.1997(3)
_cell_length_b 9.1235(3)
_cell_length_c 21.9062(8)
_cell_measurement_reflns_used 5862
_cell_measurement_temperature 300(2)
_cell_measurement_theta_max 24.72
_cell_measurement_theta_min 2.42
_cell_volume 1821.97(11)
_computing_cell_refinement 'SAINT V8.40B (?, 2016)'
_computing_data_reduction 'SAINT V8.40B (?, 2016)'
_computing_molecular_graphics 'Olex2 (Dolomanov et al., 2009)'
_computing_publication_material 'Olex2 (Dolomanov et al., 2009)'
_computing_structure_refinement 'ShelXL (Sheldrick, 2015)'
_computing_structure_solution 'ShelXT (Sheldrick, 2015)'
_diffrn_ambient_temperature 300.0
_diffrn_measured_fraction_theta_full 0.992
_diffrn_measured_fraction_theta_max 0.992
_diffrn_measurement_device_type 'Bruker APEX-II CCD'
_diffrn_measurement_method '\f and \w scans'
_diffrn_radiation_type MoK\a
_diffrn_radiation_wavelength 0.71073
_diffrn_reflns_av_R_equivalents 0.0294
_diffrn_reflns_av_unetI/netI 0.0298
_diffrn_reflns_Laue_measured_fraction_full 0.992
_diffrn_reflns_Laue_measured_fraction_max 0.992
_diffrn_reflns_limit_h_max 10
_diffrn_reflns_limit_h_min -10
_diffrn_reflns_limit_k_max 10
_diffrn_reflns_limit_k_min -10
_diffrn_reflns_limit_l_max 25
_diffrn_reflns_limit_l_min -25
_diffrn_reflns_number 10959
_diffrn_reflns_point_group_measured_fraction_full 0.992
_diffrn_reflns_point_group_measured_fraction_max 0.992
_diffrn_reflns_theta_full 24.721
_diffrn_reflns_theta_max 24.721
_diffrn_reflns_theta_min 2.232
_diffrn_standards_number 0
_exptl_absorpt_coefficient_mu 1.890
_exptl_absorpt_correction_T_max 0.7451
_exptl_absorpt_correction_T_min 0.6584
_exptl_absorpt_correction_type none
_exptl_absorpt_process_details
;
SADABS-2016/2 (Bruker,2016/2) was used for absorption correction.
wR2(int) was 0.0895 before and 0.0500 after correction.
The Ratio of minimum to maximum transmission is 0.8836.
The \l/2 correction factor is Not present.
;
_exptl_crystal_colour bronze
_exptl_crystal_density_diffrn 2.371
_exptl_crystal_description block
_exptl_crystal_F_000 1260
_exptl_crystal_size_max 0.174
_exptl_crystal_size_mid 0.152
_exptl_crystal_size_min 0.11
_refine_diff_density_max 0.475
_refine_diff_density_min -0.372
_refine_diff_density_rms 0.086
_refine_ls_extinction_method none
_refine_ls_goodness_of_fit_ref 1.064
_refine_ls_hydrogen_treatment undef
_refine_ls_matrix_type full
_refine_ls_number_parameters 190
_refine_ls_number_reflns 3088
_refine_ls_number_restraints 0
_refine_ls_restrained_S_all 1.064
_refine_ls_R_factor_all 0.0385
_refine_ls_R_factor_gt 0.0271
_refine_ls_shift/su_max 0.001
_refine_ls_shift/su_mean 0.000
_refine_ls_structure_factor_coef Fsqd
_refine_ls_weighting_details 'w=1/[\s^2^(Fo^2^)+(0.0175P)^2^+1.2514P] where P=(Fo^2^+2Fc^2^)/3'
_refine_ls_weighting_scheme calc
_refine_ls_wR_factor_gt 0.0512
_refine_ls_wR_factor_ref 0.0562
_reflns_Friedel_coverage 0.000
_reflns_number_gt 2543
_reflns_number_total 3088
_reflns_threshold_expression 'I > 2\s(I)'
_cod_data_source_file d3nr01113e2.cif
_cod_data_source_block mo_vp_1_0m
_cod_depositor_comments
;
 Adding full bibliography for 1569356.cif.

2024-06-03
Z value and formula fixed to values more according to usual
chemical conventions.                 miguel
;
_cod_original_formula_sum P21
_cod_original_formula_weight 650.37
_cod_original_formula_moiety P21
_cod_original_formula_units_Z 4
_cod_database_code 1569356
_shelx_shelxl_version_number 2014/7
_shelx_space_group_comment
;
The symmetry employed for this shelxl refinement is uniquely defined
by the following loop, which should always be used as a source of
symmetry information in preference to the above space-group names.
They are only intended as comments.
;
_shelx_estimated_absorpt_t_max 0.819
_shelx_estimated_absorpt_t_min 0.734
_olex2_refinement_description
;
;
_olex2_submission_special_instructions 'No special instructions were received'

loop_
_space_group_symop_operation_xyz
'x, y, z'
'-x+1/2, y, -z+1/2'
'-x, -y, -z'
'x-1/2, -y, z-1/2'

loop_
_atom_site_label
_atom_site_type_symbol
_atom_site_fract_x
_atom_site_fract_y
_atom_site_fract_z
_atom_site_U_iso_or_equiv
_atom_site_adp_type
_atom_site_occupancy
_atom_site_site_symmetry_order
_atom_site_calc_flag
_atom_site_refinement_flags_posn
_atom_site_refinement_flags_adp
_atom_site_refinement_flags_occupancy
_atom_site_disorder_assembly
_atom_site_disorder_group
P001 P 0.21497(9) 0.13835(8) 0.42649(3) 0.01697(18) Uani 1 1 d . . . . .
P002 P 0.24518(9) 0.32266(8) 0.29926(3) 0.01677(18) Uani 1 1 d . . . . .
P003 P 0.46876(9) 0.39107(8) 0.42761(3) 0.01702(18) Uani 1 1 d . . . . .
P004 P -0.02500(9) -0.35281(9) 0.46678(3) 0.01706(18) Uani 1 1 d . . . . .
P005 P 0.45426(9) 0.15890(9) 0.45515(3) 0.01767(18) Uani 1 1 d . . . . .
P006 P 0.20382(9) -0.09086(9) 0.45542(3) 0.01760(18) Uani 1 1 d . . . . .
P007 P 0.70605(9) 0.40551(9) 0.45592(3) 0.01726(18) Uani 1 1 d . . . . .
P008 P -0.26144(9) -0.36273(8) 0.43386(4) 0.01808(18) Uani 1 1 d . . . . .
P009 P -0.03275(9) -0.12715(8) 0.43149(4) 0.01817(19) Uani 1 1 d . . . . .
P00A P 1.36995(9) 0.94722(9) 0.31966(3) 0.01847(19) Uani 1 1 d . . . . .
P00B P 0.80786(9) 0.27781(9) 0.38346(4) 0.01880(19) Uani 1 1 d . . . . .
P00C P 0.18674(9) 0.10069(9) 0.32641(3) 0.01834(19) Uani 1 1 d . . . . .
P00D P 1.30809(9) 0.78083(9) 0.38376(4) 0.01888(19) Uani 1 1 d . . . . .
P00E P 0.89349(9) 0.44880(9) 0.32769(4) 0.01950(19) Uani 1 1 d . . . . .
P00F P 1.55728(9) 1.03260(9) 0.38311(4) 0.01917(19) Uani 1 1 d . . . . .
P00G P 0.47348(9) 0.38906(9) 0.32771(3) 0.01872(19) Uani 1 1 d . . . . .
P00H P 0.61960(9) 0.20107(9) 0.31862(4) 0.02011(19) Uani 1 1 d . . . . .
P00I P 1.12109(9) 0.67887(9) 0.32612(4) 0.01978(19) Uani 1 1 d . . . . .
P00J P -0.07307(9) -0.17524(9) 0.33064(4) 0.02084(19) Uani 1 1 d . . . . .
P00K P 1.08027(9) 0.51532(8) 0.39592(3) 0.01744(18) Uani 1 1 d . . . . .
P00L P 0.75066(9) 0.64586(9) 0.33245(4) 0.02065(19) Uani 1 1 d . . . . .

loop_
_atom_site_aniso_label
_atom_site_aniso_U_11
_atom_site_aniso_U_22
_atom_site_aniso_U_33
_atom_site_aniso_U_23
_atom_site_aniso_U_13
_atom_site_aniso_U_12
P001 0.0162(4) 0.0145(4) 0.0212(4) -0.0010(3) 0.0060(3) -0.0038(3)
P002 0.0160(4) 0.0162(4) 0.0179(4) -0.0005(3) 0.0017(3) 0.0007(3)
P003 0.0134(4) 0.0166(4) 0.0212(4) -0.0030(3) 0.0031(3) -0.0034(3)
P004 0.0152(4) 0.0167(4) 0.0197(4) -0.0009(3) 0.0039(3) -0.0050(4)
P005 0.0158(4) 0.0175(4) 0.0197(4) 0.0010(3) 0.0021(3) -0.0049(4)
P006 0.0169(4) 0.0166(4) 0.0197(4) 0.0002(3) 0.0037(3) -0.0048(4)
P007 0.0142(4) 0.0173(4) 0.0201(4) -0.0003(3) 0.0017(3) -0.0047(4)
P008 0.0144(4) 0.0159(4) 0.0246(4) -0.0023(3) 0.0051(3) -0.0033(3)
P009 0.0154(4) 0.0139(4) 0.0261(4) -0.0024(3) 0.0061(3) -0.0035(3)
P00A 0.0180(5) 0.0163(4) 0.0221(4) -0.0025(3) 0.0061(3) -0.0050(4)
P00B 0.0132(4) 0.0153(4) 0.0282(4) -0.0009(3) 0.0039(3) -0.0035(3)
P00C 0.0161(4) 0.0181(4) 0.0206(4) 0.0007(3) 0.0017(3) -0.0033(4)
P00D 0.0157(5) 0.0138(4) 0.0276(4) 0.0001(3) 0.0050(3) -0.0025(3)
P00E 0.0181(5) 0.0185(4) 0.0230(4) -0.0046(3) 0.0066(3) -0.0065(4)
P00F 0.0134(4) 0.0151(4) 0.0292(4) 0.0004(3) 0.0037(3) -0.0018(3)
P00G 0.0176(5) 0.0178(4) 0.0203(4) 0.0011(3) 0.0005(3) -0.0043(4)
P00H 0.0185(5) 0.0194(4) 0.0235(4) -0.0039(3) 0.0071(3) -0.0064(4)
P00I 0.0205(5) 0.0174(4) 0.0228(4) -0.0025(3) 0.0078(3) -0.0060(4)
P00J 0.0195(5) 0.0182(4) 0.0245(4) 0.0042(3) 0.0017(3) -0.0034(4)
P00K 0.0135(4) 0.0143(4) 0.0253(4) -0.0001(3) 0.0053(3) -0.0023(3)
P00L 0.0164(5) 0.0209(5) 0.0240(4) 0.0015(3) 0.0002(3) -0.0042(4)

loop_
_atom_type_symbol
_atom_type_description
_atom_type_scat_dispersion_real
_atom_type_scat_dispersion_imag
_atom_type_scat_source
P P 0.1023 0.0942 'International Tables Vol C Tables 4.2.6.8 and 6.1.1.4'

loop_
_geom_angle_atom_site_label_1
_geom_angle_atom_site_label_2
_geom_angle_atom_site_label_3
_geom_angle
_geom_angle_site_symmetry_1
_geom_angle_site_symmetry_3
_geom_angle_publ_flag
P006 P001 P005 94.72(4) . . ?
P006 P001 P00C 97.77(4) . . ?
P00C P001 P005 105.98(4) . . ?
P002 P002 P00C 108.25(3) 2 . ?
P002 P002 P00G 96.71(5) 2 . ?
P00G P002 P00C 115.92(4) . . ?
P007 P003 P005 94.29(4) . . ?
P007 P003 P00G 97.48(4) . . ?
P00G P003 P005 105.90(4) . . ?
P008 P004 P00K 104.29(4) . 1_445 ?
P009 P004 P008 86.52(4) . . ?
P009 P004 P00K 104.57(4) . 1_445 ?
P001 P005 P00F 104.65(4) . 1_445 ?
P003 P005 P001 95.62(4) . . ?
P003 P005 P00F 104.55(4) . 1_445 ?
P001 P006 P009 99.12(4) . . ?
P001 P006 P00D 104.56(4) . 1_445 ?
P009 P006 P00D 104.75(4) . 1_445 ?
P003 P007 P008 98.94(4) . 1_665 ?
P003 P007 P00B 105.08(4) . . ?
P008 P007 P00B 105.00(4) 1_665 . ?
P004 P008 P00L 98.33(4) . 1_445 ?
P007 P008 P004 97.20(4) 1_445 . ?
P007 P008 P00L 106.14(4) 1_445 1_445 ?
P004 P009 P00J 99.04(4) . . ?
P006 P009 P004 94.20(4) . . ?
P006 P009 P00J 107.06(4) . . ?
P00D P00A P00C 97.45(4) . 1_665 ?
P00D P00A P00F 95.10(4) . . ?
P00F P00A P00C 105.79(4) . 1_665 ?
P00E P00B P007 103.73(4) . . ?
P00E P00B P00H 100.21(4) . . ?
P00H P00B P007 104.57(4) . . ?
P001 P00C P00A 100.18(4) . 1_445 ?
P002 P00C P001 97.21(4) . . ?
P002 P00C P00A 110.42(4) . 1_445 ?
P00A P00D P006 104.81(4) . 1_665 ?
P00A P00D P00I 100.10(4) . . ?
P00I P00D P006 104.15(4) . 1_665 ?
P00B P00E P00K 97.11(4) . . ?
P00B P00E P00L 106.77(4) . . ?
P00K P00E P00L 98.99(4) . . ?
P00A P00F P005 104.74(4) . 1_665 ?
P00A P00F P00H 95.19(4) . 1_665 ?
P00H P00F P005 105.08(4) 1_665 1_665 ?
P002 P00G P003 97.99(4) . . ?
P002 P00G P00H 109.36(4) . . ?
P003 P00G P00H 100.99(4) . . ?
P00B P00H P00F 93.31(4) . 1_445 ?
P00B P00H P00G 97.50(4) . . ?
P00G P00H P00F 105.60(4) . 1_445 ?
P00D P00I P00J 106.86(4) . 1_665 ?
P00D P00I P00K 94.65(4) . . ?
P00K P00I P00J 99.22(4) . 1_665 ?
P009 P00J P00I 97.65(4) . 1_445 ?
P009 P00J P00L 98.38(4) . 1_445 ?
P00I P00J P00L 98.45(4) 1_445 1_445 ?
P00E P00K P004 104.06(4) . 1_665 ?
P00I P00K P004 104.04(4) . 1_665 ?
P00I P00K P00E 84.61(4) . . ?
P008 P00L P00J 99.83(4) 1_665 1_665 ?
P00E P00L P008 97.23(4) . 1_665 ?
P00E P00L P00J 98.58(4) . 1_665 ?

loop_
_geom_bond_atom_site_label_1
_geom_bond_atom_site_label_2
_geom_bond_distance
_geom_bond_site_symmetry_2
_geom_bond_publ_flag
P001 P005 2.2144(11) . ?
P001 P006 2.1915(11) . ?
P001 P00C 2.1997(11) . ?
P002 P002 2.1720(15) 2 ?
P002 P00C 2.1977(11) . ?
P002 P00G 2.1943(11) . ?
P003 P005 2.2113(11) . ?
P003 P007 2.1916(11) . ?
P003 P00G 2.1946(11) . ?
P004 P008 2.1996(12) . ?
P004 P009 2.1969(11) . ?
P004 P00K 2.2801(11) 1_445 ?
P005 P00F 2.2624(11) 1_445 ?
P006 P009 2.1942(11) . ?
P006 P00D 2.2715(11) 1_445 ?
P007 P008 2.1984(11) 1_665 ?
P007 P00B 2.2702(11) . ?
P008 P007 2.1984(11) 1_445 ?
P008 P00L 2.2404(11) 1_445 ?
P009 P00J 2.2338(11) . ?
P00A P00C 2.2115(12) 1_665 ?
P00A P00D 2.1943(11) . ?
P00A P00F 2.2056(11) . ?
P00B P00E 2.1922(11) . ?
P00B P00H 2.2013(11) . ?
P00C P00A 2.2115(12) 1_445 ?
P00D P006 2.2715(11) 1_665 ?
P00D P00I 2.1989(11) . ?
P00E P00K 2.2055(11) . ?
P00E P00L 2.2375(12) . ?
P00F P005 2.2623(11) 1_665 ?
P00F P00H 2.2147(11) 1_665 ?
P00G P00H 2.2046(12) . ?
P00H P00F 2.2147(11) 1_445 ?
P00I P00J 2.2405(12) 1_665 ?
P00I P00K 2.2046(11) . ?
P00J P00I 2.2405(12) 1_445 ?
P00J P00L 2.3050(12) 1_445 ?
P00K P004 2.2801(11) 1_665 ?
P00L P008 2.2404(11) 1_665 ?
P00L P00J 2.3050(12) 1_665 ?
